data_1001604
loop_
_publ_author_name
'Boudin, S'
'Grandin, A'
'Leclaire, A'
'Borel, M M'
'Raveau, B'

_publ_section_title
;
The diphosphovanadate Cd~2~VPO~7~: a mixed framework with pseudo-close-
packed octahedral layers connected through ditetrahedral VPO~7~ groups
;
_journal_coden_ASTM JSSCBI
_journal_name_full 'Journal of Solid State Chemistry'
_journal_page_first 365
_journal_page_last 369
_journal_paper_doi 10.1006/jssc.1994.1240
_journal_volume 111
_journal_year 1994
_chemical_formula_structural 'Cd2 (P V O7)'
_chemical_formula_sum 'Cd2 O7 P V'
_chemical_name_systematic 'Dicadmium phosphovanadate'
_space_group_IT_number 14
_symmetry_cell_setting monoclinic
_symmetry_Int_Tables_number 14
_symmetry_space_group_name_Hall '-P 2ybc'
_symmetry_space_group_name_H-M 'P 1 21/c 1'
_cell_angle_alpha 90
_cell_angle_beta 97.34(1)
_cell_angle_gamma 90
_cell_formula_units_Z 2
_cell_length_a 4.712(1)
_cell_length_b 10.791(1)
_cell_length_c 5.620(1)
_cell_volume 283.4
_refine_ls_R_factor_all 0.032
_cod_database_code 1001604

loop_
_symmetry_equiv_pos_as_xyz
x,y,z
-x,1/2+y,1/2-z
-x,-y,-z
x,1/2-y,1/2+z

loop_
_atom_site_label
_atom_site_type_symbol
_atom_site_symmetry_multiplicity
_atom_site_Wyckoff_symbol
_atom_site_fract_x
_atom_site_fract_y
_atom_site_fract_z
_atom_site_occupancy
_atom_site_attached_hydrogens
_atom_site_calc_flag
Cd1 Cd2+ 4 e 0.88849(9) 0.15111(3) 0.59457(6) 1. 0 d
V1 V5+ 4 e 0.3559(2) 0.39044(8) 0.6494(2) 0.5 0 d
P1 P5+ 4 e 0.3559(2) 0.39044(8) 0.6494(2) 0.5 0 d
O1 O2- 4 e 0.1202(9) 0.3213(3) 0.4708(7) 1. 0 d
O2 O2- 4 e 0.6006(9) 0.2983(4) 0.7556(7) 1. 0 d
O3 O2- 4 e 0.2137(8) 0.4518(3) 0.8654(7) 1. 0 d
O4 O2- 2 b 0.5 0.5 0.5 1. 0 d

loop_
_atom_type_symbol
_atom_type_oxidation_number
Cd2+ 2.000
V5+ 5.000
P5+ 5.000
O2- -2.000
